data_1527605
loop_
_publ_author_name
'de Jonge, R.'
'Popma, T.J.A.'
'Wiegers, G.A.'
'Jellinek, F.'

_publ_section_title
;
 Structure and phase transitions of molybdenum(III) sulfide and some
 related phases
;
_journal_name_full 'Journal of Solid State Chemistry'
_journal_page_first 188
_journal_page_last 192
_journal_volume 2
_journal_year 1970
_chemical_formula_sum 'Mo2 S3'
_chemical_name_systematic 'Mo2.06 S3'
_space_group_IT_number 11
_symmetry_space_group_name_Hall '-P 2yb'
_symmetry_space_group_name_H-M 'P 1 21/m 1'
_cell_angle_alpha 90
_cell_angle_beta 102.43
_cell_angle_gamma 90
_cell_formula_units_Z 2
_cell_length_a 6.092
_cell_length_b 3.208
_cell_length_c 8.6335
_cell_volume 164.771
_citation_journal_id_ASTM JSSCBI
_cod_data_source_file deJonge_JSSCBI_1970_1946.cif
_cod_data_source_block Mo2S3
_cod_original_cell_volume 164.7707
_cod_database_code 1527605

loop_
_symmetry_equiv_pos_as_xyz
x,y,z
-x,y+1/2,-z
-x,-y,-z
x,-y-1/2,z

loop_
_atom_site_label
_atom_site_type_symbol
_atom_site_fract_x
_atom_site_fract_y
_atom_site_fract_z
_atom_site_occupancy
_atom_site_U_iso_or_equiv
Mo1 Mo+3 0.31 0.25 0.009 1 0.0
S1 S-2 0.505 0.25 0.803 1 0.0
S2 S-2 0.963 0.25 0.161 1 0.0
S3 S-2 0.729 0.25 0.516 1 0.0
Mo2 Mo+3 0.108 0.25 0.632 1 0.0
